data_9002835
loop_
_publ_author_name
'Redhammer, G. J.'
'Roth, G.'

_publ_section_title
;
 Single-crystal structure refinements and crystal chemistry of
 synthetic trioctahedral micas KM3(Al,Si)4O10(OH)2, where
 M = Ni, Mg, Co, Fe, Al
 Sample: A60#2
;
_journal_name_full 'American Mineralogist'
_journal_page_first 1464
_journal_page_last 1476
_journal_volume 87
_journal_year 2002
_chemical_formula_sum 'Al1.08 Fe0.53 H2 K Mg2.47 O12 Si2.92'
_chemical_name_mineral Phlogopite
_space_group_IT_number 12
_symmetry_space_group_name_Hall '-C 2y'
_symmetry_space_group_name_H-M 'C 1 2/m 1'
_cell_angle_alpha 90
_cell_angle_beta 99.951
_cell_angle_gamma 90
_cell_length_a 5.3384
_cell_length_b 9.2465
_cell_length_c 10.3061
_cell_formula_units_Z 2
_cell_volume 501.071
_database_code_amcsd 0002924
_exptl_crystal_density_diffrn 2.876
_cod_original_formula_sum '(Al1.08 Si2.92) (Mg2.47 Fe.53) K O12 H2'
_cod_database_code 9002835

loop_
_space_group_symop_operation_xyz
x,y,z
1/2+x,1/2+y,z
x,-y,z
1/2+x,1/2-y,z
-x,y,-z
1/2-x,1/2+y,-z
-x,-y,-z
1/2-x,1/2-y,-z

loop_
_atom_site_aniso_label
_atom_site_aniso_U_11
_atom_site_aniso_U_22
_atom_site_aniso_U_33
_atom_site_aniso_U_12
_atom_site_aniso_U_13
_atom_site_aniso_U_23
AlT 0.00560 0.00610 0.01030 -0.00020 0.00160 -0.00030
SiT 0.00560 0.00610 0.01030 -0.00020 0.00160 -0.00030
MgM1 0.00760 0.00660 0.01290 0.00000 0.00370 0.00000
FeM1 0.00760 0.00660 0.01290 0.00000 0.00370 0.00000
MgM2 0.00500 0.00730 0.01130 0.00000 0.00070 0.00000
FeM2 0.00500 0.00730 0.01130 0.00000 0.00070 0.00000
K 0.03410 0.03390 0.02890 0.00000 0.00490 0.00000
O1 0.01740 0.02470 0.01550 -0.00260 0.00430 -0.00670
O2 0.02700 0.01330 0.01730 0.00000 -0.00120 0.00000
O3 0.00830 0.00860 0.01010 -0.00020 0.00130 -0.00010
O4 0.00860 0.01040 0.01000 0.00000 0.00250 0.00000

loop_
_atom_site_label
_atom_site_fract_x
_atom_site_fract_y
_atom_site_fract_z
_atom_site_occupancy
_atom_site_U_iso_or_equiv
AlT 0.57557 0.16681 0.22750 0.27000 0.00735
SiT 0.57557 0.16681 0.22750 0.73000 0.00735
MgM1 0.00000 0.50000 0.50000 0.81000 0.00887
FeM1 0.00000 0.50000 0.50000 0.19000 0.00887
MgM2 0.00000 0.83449 0.50000 0.83000 0.00798
FeM2 0.00000 0.83449 0.50000 0.17000 0.00798
K 0.00000 0.00000 0.00000 1.00000 0.03242
O1 0.82792 0.22795 0.17027 1.00000 0.01900
O2 0.51183 0.00000 0.17102 1.00000 0.01976
O3 0.63012 0.16712 0.39127 1.00000 0.00899
O4 0.13300 0.00000 0.39854 1.00000 0.00963
H 0.11600 0.00000 0.29600 1.00000 0.02976

loop_
_cod_related_entry_id
_cod_related_entry_database
_cod_related_entry_code
1 AMCSD 0002924
